data_4108617
loop_
_publ_author_name
'Thomas M. Douglas'
'Adrian B. Chaplin'
'Andrew S. Weller'

_publ_section_title
;
 Amine-Borane \s-Complexes of Rhodium. Relevance to the Catalytic
 Dehydrogenation of Amine-Boranes
;
_journal_name_full 'Journal of the American Chemical Society'
_journal_page_first 14432
_journal_page_last 14433
_journal_paper_doi 10.1021/ja806582n
_journal_volume 130
_journal_year 2008
_chemical_formula_moiety 'C26 H66 B N P2 Rh, C32 H12 B F24'
_chemical_formula_sum 'C58 H78 B2 F24 N P2 Rh'
_chemical_formula_weight 1431.68
_space_group_IT_number 15
_symmetry_cell_setting monoclinic
_symmetry_space_group_name_Hall '-C 2yc'
_symmetry_space_group_name_H-M 'C 1 2/c 1'
_atom_sites_solution_hydrogens geom
_atom_sites_solution_primary direct
_atom_sites_solution_secondary difmap
_audit_creation_method SHELXL-97
_cell_angle_alpha 90.00
_cell_angle_beta 102.2898(6)
_cell_angle_gamma 90.00
_cell_formula_units_Z 8
_cell_length_a 21.0042(3)
_cell_length_b 18.2723(3)
_cell_length_c 37.9197(7)
_cell_measurement_reflns_used 12699
_cell_measurement_temperature 150(2)
_cell_measurement_theta_max 27.485
_cell_measurement_theta_min 5.097
_cell_volume 14219.9(4)
_computing_cell_refinement 'Denzo/Scalepack (Otwinowski & Minor 1997)'
_computing_data_collection 'Collect (Nonius BV, 1997-2000)'
_computing_data_reduction 'Denzo/Scalepack (Otwinowski & Minor 1997)'
_computing_molecular_graphics 'ORTEP3 (Farrugia, 1997)'
_computing_publication_material 'Bruker SHELXTL'
_computing_structure_refinement 'SHELXL-97 (Sheldrick, 2008)'
_computing_structure_solution 'SIR92 (Altomare et al., 1994)'
_diffrn_ambient_temperature 150(2)
_diffrn_detector_area_resol_mean 9
_diffrn_measured_fraction_theta_full 0.961
_diffrn_measured_fraction_theta_max 0.961
_diffrn_measurement_device '95mm CCD camera on \k-goniostat'
_diffrn_measurement_device_type KappaCCD
_diffrn_measurement_method CCD
_diffrn_radiation_monochromator 'horizonally mounted graphite crystal'
_diffrn_radiation_source 'fine-focus sealed tube'
_diffrn_radiation_type MoK\a
_diffrn_radiation_wavelength 0.71073
_diffrn_reflns_av_R_equivalents 0.0638
_diffrn_reflns_av_sigmaI/netI 0.1199
_diffrn_reflns_limit_h_max 24
_diffrn_reflns_limit_h_min -24
_diffrn_reflns_limit_k_max 21
_diffrn_reflns_limit_k_min -21
_diffrn_reflns_limit_l_max 45
_diffrn_reflns_limit_l_min -45
_diffrn_reflns_number 20424
_diffrn_reflns_theta_full 25.03
_diffrn_reflns_theta_max 25.03
_diffrn_reflns_theta_min 5.10
_exptl_absorpt_coefficient_mu 0.382
_exptl_absorpt_correction_T_max 1.0
_exptl_absorpt_correction_T_min 0.851
_exptl_absorpt_correction_type multi-scan
_exptl_absorpt_process_details 'Denzo/Scalepack (Otwinowski & Minor 1997)'
_exptl_crystal_colour purple
_exptl_crystal_density_diffrn 1.337
_exptl_crystal_description block
_exptl_crystal_F_000 5872
_exptl_crystal_size_max 0.1
_exptl_crystal_size_mid 0.06
_exptl_crystal_size_min 0.04
_platon_squeeze_details ' '
_refine_diff_density_max 0.826
_refine_diff_density_min -0.762
_refine_diff_density_rms 0.091
_refine_ls_extinction_method none
_refine_ls_goodness_of_fit_ref 1.038
_refine_ls_hydrogen_treatment mixed
_refine_ls_matrix_type full
_refine_ls_number_parameters 863
_refine_ls_number_reflns 12085
_refine_ls_number_restraints 13
_refine_ls_restrained_S_all 1.038
_refine_ls_R_factor_all 0.1610
_refine_ls_R_factor_gt 0.0862
_refine_ls_shift/su_max 0.006
_refine_ls_shift/su_mean 0.000
_refine_ls_structure_factor_coef Fsqd
_refine_ls_weighting_details 'calc w=1/[\s^2^(Fo^2^)+(0.0971P)^2^+48.0101P] where P=(Fo^2^+2Fc^2^)/3'
_refine_ls_weighting_scheme calc
_refine_ls_wR_factor_gt 0.1909
_refine_ls_wR_factor_ref 0.2212
_reflns_number_gt 6790
_reflns_number_total 12085
_reflns_threshold_expression >2sigma(I)
_cod_data_source_file ja806582n_si_001_2.cif
_cod_data_source_block 3-H
_cod_database_code 4108617

loop_
_symmetry_equiv_pos_as_xyz
'x, y, z'
'-x, y, -z+1/2'
'x+1/2, y+1/2, z'
'-x+1/2, y+1/2, -z+1/2'
'-x, -y, -z'
'x, -y, z-1/2'
'-x+1/2, -y+1/2, -z'
'x+1/2, -y+1/2, z-1/2'

loop_
_atom_site_label
_atom_site_type_symbol
_atom_site_fract_x
_atom_site_fract_y
_atom_site_fract_z
_atom_site_U_iso_or_equiv
_atom_site_adp_type
_atom_site_occupancy
_atom_site_symmetry_multiplicity
_atom_site_calc_flag
_atom_site_refinement_flags
_atom_site_disorder_assembly
_atom_site_disorder_group
Rh1 Rh 0.62259(3) 0.67458(3) 0.099746(14) 0.0393(2) Uani 1 1 d . . .
H0A H 0.664(3) 0.710(3) 0.0799(16) 0.047 Uiso 1 1 d . . .
H0B H 0.623(3) 0.752(3) 0.1021(16) 0.047 Uiso 1 1 d . . .
P1 P 0.70371(9) 0.70176(10) 0.14935(5) 0.0417(5) Uani 1 1 d . . .
P2 P 0.54633(8) 0.68169(10) 0.04635(5) 0.0412(5) Uani 1 1 d . . .
B1 B 0.5899(4) 0.5578(5) 0.1119(2) 0.048(2) Uani 1 1 d D . .
H1A H 0.571(3) 0.615(3) 0.1205(17) 0.058 Uiso 1 1 d D . .
H1B H 0.634(3) 0.574(4) 0.0980(16) 0.058 Uiso 1 1 d D . .
H1C H 0.552(3) 0.523(4) 0.0955(18) 0.058 Uiso 1 1 d . . .
N1 N 0.6197(3) 0.5114(3) 0.14717(14) 0.0419(14) Uani 1 1 d . . .
H1 H 0.6547 0.5374 0.1606 0.050 Uiso 1 1 calc R . .
C1 C 0.5705(4) 0.5006(4) 0.1702(2) 0.0532(19) Uani 1 1 d . . .
H1D H 0.5313 0.4777 0.1558 0.080 Uiso 1 1 calc R . .
H1E H 0.5592 0.5481 0.1792 0.080 Uiso 1 1 calc R . .
H1F H 0.5890 0.4689 0.1907 0.080 Uiso 1 1 calc R . .
C2 C 0.6442(4) 0.4386(4) 0.1376(2) 0.057(2) Uani 1 1 d . . .
H2A H 0.6604 0.4104 0.1596 0.086 Uiso 1 1 calc R . .
H2B H 0.6797 0.4460 0.1248 0.086 Uiso 1 1 calc R . .
H2C H 0.6086 0.4118 0.1220 0.086 Uiso 1 1 calc R . .
C3 C 0.7765(4) 0.6436(4) 0.1590(2) 0.054(2) Uani 1 1 d . . .
H3A H 0.8028 0.6580 0.1829 0.065 Uiso 1 1 calc R . .
H3B H 0.7621 0.5925 0.1612 0.065 Uiso 1 1 calc R . .
C4 C 0.8205(4) 0.6447(4) 0.1323(2) 0.060(2) Uani 1 1 d . . .
H4 H 0.8253 0.6967 0.1251 0.072 Uiso 1 1 calc R . .
C5 C 0.7945(5) 0.6009(5) 0.0981(3) 0.087(3) Uani 1 1 d . . .
H5A H 0.8268 0.6012 0.0828 0.130 Uiso 1 1 calc R . .
H5B H 0.7539 0.6229 0.0849 0.130 Uiso 1 1 calc R . .
H5C H 0.7863 0.5503 0.1045 0.130 Uiso 1 1 calc R . .
C6 C 0.8886(4) 0.6165(5) 0.1509(3) 0.084(3) Uani 1 1 d . . .
H6A H 0.8848 0.5669 0.1600 0.125 Uiso 1 1 calc R . .
H6B H 0.9073 0.6490 0.1710 0.125 Uiso 1 1 calc R . .
H6C H 0.9169 0.6158 0.1334 0.125 Uiso 1 1 calc R . .
C7 C 0.6776(4) 0.6930(4) 0.19259(19) 0.054(2) Uani 1 1 d . . .
H7A H 0.6798 0.6406 0.1993 0.065 Uiso 1 1 calc R . .
H7B H 0.7098 0.7190 0.2112 0.065 Uiso 1 1 calc R . .
C8 C 0.6103(4) 0.7210(4) 0.1945(2) 0.061(2) Uani 1 1 d . . .
H8 H 0.5778 0.6951 0.1755 0.073 Uiso 1 1 calc R . .
C9 C 0.5954(6) 0.7013(6) 0.2313(3) 0.096(3) Uani 1 1 d . . .
H9A H 0.5946 0.6480 0.2338 0.145 Uiso 1 1 calc R . .
H9B H 0.5529 0.7215 0.2329 0.145 Uiso 1 1 calc R . .
H9C H 0.6292 0.7220 0.2506 0.145 Uiso 1 1 calc R . .
C10 C 0.6010(5) 0.8027(4) 0.1882(2) 0.077(3) Uani 1 1 d . . .
H10A H 0.6340 0.8294 0.2056 0.115 Uiso 1 1 calc R . .
H10B H 0.5575 0.8169 0.1912 0.115 Uiso 1 1 calc R . .
H10C H 0.6055 0.8146 0.1636 0.115 Uiso 1 1 calc R . .
C11 C 0.7405(3) 0.7944(4) 0.1524(2) 0.0488(19) Uani 1 1 d . . .
H11A H 0.7296 0.8187 0.1737 0.059 Uiso 1 1 calc R . .
H11B H 0.7883 0.7879 0.1577 0.059 Uiso 1 1 calc R . .
C12 C 0.7234(4) 0.8488(4) 0.1206(2) 0.0500(19) Uani 1 1 d . . .
H12 H 0.6753 0.8465 0.1109 0.060 Uiso 1 1 calc R . .
C13 C 0.7402(5) 0.9264(4) 0.1350(2) 0.078(3) Uani 1 1 d . . .
H13A H 0.7861 0.9283 0.1474 0.117 Uiso 1 1 calc R . .
H13B H 0.7127 0.9394 0.1519 0.117 Uiso 1 1 calc R . .
H13C H 0.7326 0.9610 0.1148 0.117 Uiso 1 1 calc R . .
C14 C 0.7577(4) 0.8309(5) 0.0900(2) 0.068(2) Uani 1 1 d . . .
H14A H 0.7442 0.8660 0.0703 0.101 Uiso 1 1 calc R . .
H14B H 0.7459 0.7813 0.0811 0.101 Uiso 1 1 calc R . .
H14C H 0.8050 0.8339 0.0989 0.101 Uiso 1 1 calc R . .
C15 C 0.5527(3) 0.6120(4) 0.0127(2) 0.052(2) Uani 1 1 d . . .
H15A H 0.5334 0.5663 0.0198 0.063 Uiso 1 1 calc R . .
H15B H 0.5249 0.6279 -0.0105 0.063 Uiso 1 1 calc R . .
C16 C 0.6189(4) 0.5931(5) 0.0056(3) 0.071(2) Uani 1 1 d . . .
H16 H 0.6452 0.5736 0.0288 0.085 Uiso 1 1 calc R . .
C17 C 0.6570(5) 0.6530(7) -0.0055(3) 0.106(4) Uani 1 1 d . . .
H17A H 0.6331 0.6738 -0.0283 0.159 Uiso 1 1 calc R . .
H17B H 0.6991 0.6340 -0.0088 0.159 Uiso 1 1 calc R . .
H17C H 0.6644 0.6910 0.0131 0.159 Uiso 1 1 calc R . .
C18 C 0.6112(5) 0.5296(5) -0.0219(3) 0.093(3) Uani 1 1 d . . .
H18A H 0.5861 0.5464 -0.0453 0.140 Uiso 1 1 calc R . .
H18B H 0.5884 0.4888 -0.0133 0.140 Uiso 1 1 calc R . .
H18C H 0.6544 0.5133 -0.0246 0.140 Uiso 1 1 calc R . .
C19 C 0.4614(3) 0.6656(4) 0.05004(19) 0.0475(18) Uani 1 1 d . . .
H19A H 0.4344 0.6635 0.0253 0.057 Uiso 1 1 calc R . .
H19B H 0.4594 0.6166 0.0609 0.057 Uiso 1 1 calc R . .
C20 C 0.4291(4) 0.7199(6) 0.0716(2) 0.076(3) Uani 1 1 d . . .
H20 H 0.4260 0.7679 0.0586 0.091 Uiso 1 1 calc R . .
C21 C 0.4571(5) 0.7336(7) 0.1081(3) 0.119(4) Uani 1 1 d . . .
H21A H 0.4584 0.6881 0.1220 0.178 Uiso 1 1 calc R . .
H21B H 0.4310 0.7701 0.1176 0.178 Uiso 1 1 calc R . .
H21C H 0.5016 0.7522 0.1102 0.178 Uiso 1 1 calc R . .
C22 C 0.3581(5) 0.6918(7) 0.0689(3) 0.124(5) Uani 1 1 d . . .
H22A H 0.3590 0.6467 0.0830 0.185 Uiso 1 1 calc R . .
H22B H 0.3379 0.6817 0.0436 0.185 Uiso 1 1 calc R . .
H22C H 0.3327 0.7291 0.0783 0.185 Uiso 1 1 calc R . .
C23 C 0.5509(4) 0.7713(4) 0.0249(2) 0.059(2) Uani 1 1 d . . .
H23A H 0.5312 0.8073 0.0390 0.071 Uiso 1 1 calc R . .
H23B H 0.5977 0.7839 0.0287 0.071 Uiso 1 1 calc R . .
C24 C 0.5217(4) 0.7857(5) -0.0143(2) 0.067(2) Uani 1 1 d . . .
H24 H 0.5357 0.7453 -0.0287 0.080 Uiso 1 1 calc R . .
C25 C 0.5473(6) 0.8565(6) -0.0262(3) 0.106(4) Uani 1 1 d . . .
H25A H 0.5346 0.8972 -0.0123 0.159 Uiso 1 1 calc R . .
H25B H 0.5291 0.8643 -0.0519 0.159 Uiso 1 1 calc R . .
H25C H 0.5949 0.8542 -0.0221 0.159 Uiso 1 1 calc R . .
C26 C 0.4484(5) 0.7879(7) -0.0232(3) 0.111(4) Uani 1 1 d . . .
H26A H 0.4312 0.7383 -0.0220 0.167 Uiso 1 1 calc R . .
H26B H 0.4332 0.8076 -0.0476 0.167 Uiso 1 1 calc R . .
H26C H 0.4329 0.8193 -0.0058 0.167 Uiso 1 1 calc R . .
B2 B 0.6884(4) 0.1763(4) 0.1457(2) 0.0376(18) Uani 1 1 d . . .
C27 C 0.7278(3) 0.2442(3) 0.13156(17) 0.0349(15) Uani 1 1 d . . .
C28 C 0.7055(3) 0.2791(3) 0.09777(18) 0.0407(17) Uani 1 1 d . . .
H28 H 0.6680 0.2604 0.0817 0.049 Uiso 1 1 calc R . .
C29 C 0.7369(4) 0.3400(4) 0.08750(19) 0.0447(18) Uani 1 1 d . . .
C30 C 0.7906(4) 0.3696(4) 0.1098(2) 0.0466(18) Uani 1 1 d . . .
H30 H 0.8120 0.4107 0.1024 0.056 Uiso 1 1 calc R . .
C31 C 0.8125(3) 0.3389(4) 0.1429(2) 0.0430(17) Uani 1 1 d . A .
C32 C 0.7818(3) 0.2777(3) 0.15389(18) 0.0369(16) Uani 1 1 d . . .
H32 H 0.7981 0.2581 0.1773 0.044 Uiso 1 1 calc R . .
C33 C 0.7075(5) 0.3726(5) 0.0510(3) 0.067(2) Uani 1 1 d . . .
F1 F 0.6435(3) 0.3872(4) 0.04729(15) 0.116(2) Uani 1 1 d . . .
F2 F 0.7114(4) 0.3296(3) 0.02410(13) 0.113(2) Uani 1 1 d . . .
F3 F 0.7354(3) 0.4364(3) 0.04588(12) 0.0838(15) Uani 1 1 d . . .
C34 C 0.8696(4) 0.3719(5) 0.1690(3) 0.065(2) Uani 1 1 d . . .
F4 F 0.9101(3) 0.4068(5) 0.15232(17) 0.080(2) Uani 0.822(9) 1 d PD A 1
F5 F 0.8489(4) 0.4225(6) 0.1883(3) 0.125(4) Uani 0.822(9) 1 d PD A 1
F6 F 0.9062(4) 0.3236(4) 0.1893(3) 0.097(3) Uani 0.822(9) 1 d PD A 1
F104 F 0.8706(17) 0.353(2) 0.2055(8) 0.080(2) Uani 0.178(9) 1 d PD A 2
F105 F 0.9243(19) 0.356(3) 0.1660(15) 0.125(4) Uani 0.178(9) 1 d PD A 2
F106 F 0.8659(19) 0.4446(19) 0.1761(12) 0.097(3) Uani 0.178(9) 1 d PD A 2
C35 C 0.6326(3) 0.2182(3) 0.16284(16) 0.0309(14) Uani 1 1 d . . .
C36 C 0.6448(3) 0.2435(3) 0.19799(16) 0.0334(15) Uani 1 1 d . . .
H36 H 0.6856 0.2323 0.2134 0.040 Uiso 1 1 calc R . .
C37 C 0.6005(3) 0.2845(3) 0.21180(17) 0.0354(15) Uani 1 1 d . . .
C38 C 0.5416(3) 0.3041(3) 0.19008(19) 0.0384(16) Uani 1 1 d . . .
H38 H 0.5115 0.3335 0.1993 0.046 Uiso 1 1 calc R . .
C39 C 0.5271(3) 0.2799(4) 0.15431(18) 0.0393(16) Uani 1 1 d . . .
C40 C 0.5732(3) 0.2384(3) 0.14138(16) 0.0313(15) Uani 1 1 d . . .
H40 H 0.5633 0.2235 0.1168 0.038 Uiso 1 1 calc R . .
C41 C 0.6175(4) 0.3079(4) 0.2502(2) 0.052(2) Uani 1 1 d . . .
F7 F 0.6774(2) 0.3369(3) 0.25962(12) 0.0851(16) Uani 1 1 d . . .
F8 F 0.6177(3) 0.2547(3) 0.27306(12) 0.110(2) Uani 1 1 d . . .
F9 F 0.5789(2) 0.3602(3) 0.25844(12) 0.0812(15) Uani 1 1 d . . .
C42 C 0.4661(3) 0.3046(4) 0.1298(2) 0.051(2) Uani 1 1 d . . .
F10 F 0.4428(2) 0.2554(3) 0.10503(12) 0.0751(14) Uani 1 1 d . . .
F11 F 0.4741(2) 0.3651(3) 0.11267(17) 0.106(2) Uani 1 1 d . . .
F12 F 0.4190(2) 0.3187(3) 0.14714(14) 0.0954(18) Uani 1 1 d . . .
C43 C 0.7376(3) 0.1245(3) 0.17414(16) 0.0315(15) Uani 1 1 d . . .
C44 C 0.8003(3) 0.1093(3) 0.17015(17) 0.0350(15) Uani 1 1 d . . .
H44 H 0.8161 0.1326 0.1513 0.042 Uiso 1 1 calc R . .
C45 C 0.8411(3) 0.0605(4) 0.19307(19) 0.0415(17) Uani 1 1 d . B .
C46 C 0.8198(3) 0.0249(4) 0.22038(17) 0.0400(17) Uani 1 1 d . . .
H46 H 0.8471 -0.0086 0.2358 0.048 Uiso 1 1 calc R . .
F13 F 0.9423(5) -0.0025(9) 0.2065(5) 0.114(5) Uani 0.663(13) 1 d PD B 1
F14 F 0.9095(4) 0.0292(10) 0.1522(3) 0.098(4) Uani 0.663(13) 1 d PD B 1
F15 F 0.9444(5) 0.1075(5) 0.1910(4) 0.090(3) Uani 0.663(13) 1 d PD B 1
F113 F 0.9335(13) 0.0944(17) 0.1713(11) 0.114(5) Uani 0.337(13) 1 d PD B 2
F114 F 0.9486(9) 0.0386(18) 0.2206(5) 0.098(4) Uani 0.337(13) 1 d PD B 2
F115 F 0.9121(10) -0.0179(13) 0.1748(10) 0.090(3) Uani 0.337(13) 1 d PD B 2
C47 C 0.7567(3) 0.0395(3) 0.22456(17) 0.0361(16) Uani 1 1 d . . .
F16 F 0.7786(2) -0.0138(3) 0.28310(12) 0.0777(14) Uani 1 1 d . . .
F17 F 0.7059(3) -0.0644(2) 0.24287(12) 0.0772(14) Uani 1 1 d . . .
F18 F 0.6864(2) 0.0371(3) 0.26565(12) 0.0746(14) Uani 1 1 d . . .
C48 C 0.7171(3) 0.0875(3) 0.20234(16) 0.0344(15) Uani 1 1 d . . .
H48 H 0.6744 0.0962 0.2061 0.041 Uiso 1 1 calc R . .
C49 C 0.9084(4) 0.0476(4) 0.1872(2) 0.056(2) Uani 1 1 d . . .
C50 C 0.7325(4) 0.0002(4) 0.2535(2) 0.0505(19) Uani 1 1 d . . .
C51 C 0.6552(3) 0.1200(3) 0.11290(17) 0.0354(16) Uani 1 1 d . . .
C52 C 0.6026(3) 0.0752(3) 0.11615(18) 0.0387(16) Uani 1 1 d . . .
H52 H 0.5829 0.0820 0.1363 0.046 Uiso 1 1 calc R . .
C53 C 0.5784(3) 0.0219(4) 0.0915(2) 0.0417(17) Uani 1 1 d . C .
C54 C 0.6053(3) 0.0107(4) 0.06199(19) 0.0483(18) Uani 1 1 d . . .
H54 H 0.5886 -0.0263 0.0449 0.058 Uiso 1 1 calc R . .
C55 C 0.6565(3) 0.0536(4) 0.05745(19) 0.0436(17) Uani 1 1 d . D .
C56 C 0.6821(3) 0.1065(3) 0.08277(17) 0.0380(16) Uani 1 1 d . . .
H56 H 0.7188 0.1342 0.0796 0.046 Uiso 1 1 calc R . .
C57 C 0.5237(5) -0.0260(5) 0.0972(3) 0.066(2) Uani 1 1 d . . .
F19 F 0.5430(5) -0.0796(7) 0.1178(5) 0.132(5) Uani 0.721(8) 1 d PD C 1
F20 F 0.4893(5) -0.0545(7) 0.0647(2) 0.103(3) Uani 0.721(8) 1 d PD C 1
F21 F 0.4786(5) 0.0094(4) 0.1083(4) 0.091(4) Uani 0.721(8) 1 d PD C 1
F119 F 0.4669(13) -0.0104(19) 0.0796(13) 0.132(5) Uani 0.279(8) 1 d PD C 2
F120 F 0.5196(15) -0.026(2) 0.1338(7) 0.103(3) Uani 0.279(8) 1 d PD C 2
F121 F 0.5334(13) -0.0959(14) 0.0954(10) 0.091(4) Uani 0.279(8) 1 d PD C 2
C58 C 0.6852(4) 0.0429(5) 0.0249(2) 0.061(2) Uani 1 1 d . . .
F22 F 0.7452(5) 0.0667(7) 0.0289(2) 0.092(3) Uani 0.760(9) 1 d PD D 1
F23 F 0.6903(7) -0.0282(5) 0.0164(3) 0.102(3) Uani 0.760(9) 1 d PD D 1
F24 F 0.6522(8) 0.0722(12) -0.0039(2) 0.150(6) Uani 0.760(9) 1 d PD D 1
F122 F 0.652(2) 0.009(3) 0.0000(9) 0.092(3) Uani 0.240(9) 1 d PD D 2
F123 F 0.694(2) 0.1115(14) 0.0108(11) 0.102(3) Uani 0.240(9) 1 d PD D 2
F124 F 0.741(2) 0.019(3) 0.0339(8) 0.150(6) Uani 0.240(9) 1 d PD D 2

loop_
_atom_site_aniso_label
_atom_site_aniso_U_11
_atom_site_aniso_U_22
_atom_site_aniso_U_33
_atom_site_aniso_U_23
_atom_site_aniso_U_13
_atom_site_aniso_U_12
Rh1 0.0370(3) 0.0412(3) 0.0368(3) -0.0032(3) 0.0016(2) -0.0006(3)
P1 0.0431(11) 0.0404(10) 0.0369(10) -0.0013(8) -0.0024(8) -0.0009(8)
P2 0.0381(10) 0.0465(11) 0.0347(10) -0.0029(8) -0.0022(8) 0.0017(9)
B1 0.050(5) 0.037(5) 0.057(6) 0.004(4) 0.010(5) -0.008(4)
N1 0.042(3) 0.039(3) 0.044(3) -0.002(3) 0.008(3) 0.000(3)
C1 0.055(5) 0.055(5) 0.053(5) 0.007(4) 0.019(4) -0.002(4)
C2 0.056(5) 0.043(4) 0.071(6) -0.005(4) 0.008(4) 0.011(4)
C3 0.052(5) 0.041(4) 0.060(5) 0.011(4) -0.010(4) 0.003(4)
C4 0.045(5) 0.048(5) 0.084(6) 0.000(4) 0.007(4) 0.005(4)
C5 0.076(6) 0.094(7) 0.092(7) -0.024(6) 0.022(6) 0.004(6)
C6 0.054(5) 0.067(6) 0.123(9) 0.005(5) 0.005(5) 0.028(5)
C7 0.064(5) 0.043(4) 0.045(5) 0.000(3) -0.011(4) -0.007(4)
C8 0.082(6) 0.065(6) 0.035(4) 0.000(4) 0.011(4) 0.005(5)
C9 0.120(9) 0.107(8) 0.071(7) -0.004(6) 0.041(6) 0.010(7)
C10 0.107(7) 0.067(6) 0.063(6) -0.004(4) 0.031(5) 0.012(5)
C11 0.048(4) 0.040(4) 0.055(5) 0.000(4) 0.002(4) -0.006(3)
C12 0.051(5) 0.040(4) 0.054(5) 0.004(3) -0.002(4) -0.005(3)
C13 0.097(7) 0.038(5) 0.084(7) 0.010(4) -0.016(5) -0.006(5)
C14 0.059(5) 0.075(6) 0.063(6) 0.002(5) 0.002(4) -0.016(5)
C15 0.053(5) 0.050(4) 0.047(5) -0.005(4) -0.004(4) -0.001(4)
C16 0.070(6) 0.064(6) 0.091(7) -0.015(5) 0.046(5) -0.003(5)
C17 0.090(8) 0.138(10) 0.100(8) -0.036(7) 0.044(7) -0.004(7)
C18 0.093(7) 0.096(7) 0.101(8) -0.033(6) 0.043(6) 0.012(6)
C19 0.045(4) 0.052(4) 0.042(4) -0.009(3) 0.003(3) 0.002(4)
C20 0.048(5) 0.126(8) 0.059(6) -0.021(5) 0.023(4) -0.002(5)
C21 0.076(7) 0.176(12) 0.107(9) -0.062(9) 0.026(7) 0.012(8)
C22 0.064(7) 0.171(12) 0.149(11) -0.084(9) 0.054(7) -0.011(7)
C23 0.065(5) 0.059(5) 0.048(5) -0.001(4) -0.003(4) 0.004(4)
C24 0.083(6) 0.061(5) 0.048(5) 0.005(4) -0.005(4) 0.011(5)
C25 0.133(9) 0.097(7) 0.065(6) 0.043(6) -0.029(6) -0.024(7)
C26 0.087(8) 0.132(9) 0.094(8) 0.044(7) -0.027(6) 0.004(7)
B2 0.033(4) 0.036(4) 0.043(5) -0.002(4) 0.005(3) -0.003(4)
C27 0.035(4) 0.033(4) 0.039(4) -0.003(3) 0.014(3) 0.000(3)
C28 0.042(4) 0.039(4) 0.042(4) 0.006(3) 0.010(3) 0.001(3)
C29 0.060(5) 0.041(4) 0.042(4) 0.015(3) 0.030(4) 0.006(4)
C30 0.052(5) 0.043(4) 0.050(5) -0.001(4) 0.023(4) -0.006(4)
C31 0.041(4) 0.036(4) 0.057(5) -0.008(3) 0.021(4) -0.001(3)
C32 0.041(4) 0.030(4) 0.042(4) -0.009(3) 0.016(3) 0.007(3)
C33 0.078(7) 0.056(6) 0.073(7) 0.018(5) 0.027(5) 0.001(5)
F1 0.108(5) 0.144(5) 0.090(4) 0.075(4) 0.010(4) 0.013(4)
F2 0.220(7) 0.077(3) 0.038(3) 0.001(3) 0.022(4) -0.010(4)
F3 0.137(5) 0.059(3) 0.061(3) 0.017(2) 0.033(3) -0.009(3)
C34 0.063(6) 0.061(6) 0.077(6) -0.026(5) 0.031(5) -0.022(5)
F4 0.068(4) 0.083(5) 0.094(5) -0.010(4) 0.031(4) -0.044(4)
F5 0.095(6) 0.151(9) 0.149(8) -0.115(8) 0.067(5) -0.063(5)
F6 0.073(5) 0.080(5) 0.114(6) 0.027(5) -0.036(5) -0.037(4)
F104 0.068(4) 0.083(5) 0.094(5) -0.010(4) 0.031(4) -0.044(4)
F105 0.095(6) 0.151(9) 0.149(8) -0.115(8) 0.067(5) -0.063(5)
F106 0.073(5) 0.080(5) 0.114(6) 0.027(5) -0.036(5) -0.037(4)
C35 0.030(4) 0.028(3) 0.033(4) 0.004(3) 0.003(3) -0.002(3)
C36 0.036(4) 0.035(4) 0.028(4) 0.003(3) 0.004(3) -0.001(3)
C37 0.038(4) 0.039(4) 0.033(4) 0.000(3) 0.017(3) -0.001(3)
C38 0.032(4) 0.033(4) 0.054(5) -0.001(3) 0.016(3) 0.002(3)
C39 0.034(4) 0.039(4) 0.045(4) 0.003(3) 0.008(3) -0.006(3)
C40 0.029(4) 0.037(4) 0.029(3) -0.006(3) 0.007(3) -0.003(3)
C41 0.053(5) 0.058(5) 0.045(5) -0.002(4) 0.013(4) 0.002(4)
F7 0.065(3) 0.134(4) 0.053(3) -0.037(3) 0.004(2) -0.014(3)
F8 0.221(7) 0.070(3) 0.034(3) 0.001(3) 0.019(3) -0.015(4)
F9 0.078(3) 0.106(4) 0.059(3) -0.035(3) 0.013(2) 0.022(3)
C42 0.037(4) 0.049(5) 0.059(5) -0.009(4) -0.008(4) 0.001(4)
F10 0.051(3) 0.084(3) 0.076(3) -0.021(3) -0.020(2) 0.009(2)
F11 0.074(3) 0.078(4) 0.138(5) 0.050(4) -0.040(3) -0.004(3)
F12 0.046(3) 0.151(5) 0.083(4) -0.026(3) 0.002(3) 0.035(3)
C43 0.037(4) 0.028(3) 0.029(4) 0.000(3) 0.004(3) 0.002(3)
C44 0.035(4) 0.032(4) 0.039(4) 0.001(3) 0.009(3) -0.003(3)
C45 0.032(4) 0.038(4) 0.053(5) -0.006(3) 0.007(3) -0.004(3)
C46 0.042(4) 0.038(4) 0.036(4) 0.002(3) 0.000(3) 0.003(3)
F13 0.058(6) 0.115(9) 0.180(13) 0.094(9) 0.052(7) 0.051(6)
F14 0.039(4) 0.165(10) 0.092(7) -0.039(8) 0.017(4) 0.025(5)
F15 0.053(5) 0.078(6) 0.149(9) -0.033(7) 0.045(6) -0.020(4)
F113 0.058(6) 0.115(9) 0.180(13) 0.094(9) 0.052(7) 0.051(6)
F114 0.039(4) 0.165(10) 0.092(7) -0.039(8) 0.017(4) 0.025(5)
F115 0.053(5) 0.078(6) 0.149(9) -0.033(7) 0.045(6) -0.020(4)
C47 0.044(4) 0.027(3) 0.038(4) -0.005(3) 0.011(3) -0.005(3)
F16 0.081(3) 0.098(4) 0.046(3) 0.030(2) -0.006(2) -0.013(3)
F17 0.116(4) 0.056(3) 0.066(3) -0.003(2) 0.033(3) -0.037(3)
F18 0.087(3) 0.080(3) 0.067(3) 0.025(3) 0.039(3) 0.015(3)
C48 0.033(4) 0.038(4) 0.029(4) 0.000(3) 0.000(3) 0.004(3)
C49 0.046(5) 0.058(5) 0.064(6) 0.016(5) 0.012(4) 0.002(4)
C50 0.056(5) 0.049(5) 0.045(5) 0.005(4) 0.009(4) -0.006(4)
C51 0.028(4) 0.039(4) 0.037(4) 0.001(3) 0.003(3) 0.004(3)
C52 0.035(4) 0.041(4) 0.038(4) -0.003(3) 0.005(3) 0.004(3)
C53 0.031(4) 0.038(4) 0.055(5) 0.005(3) 0.006(3) -0.007(3)
C54 0.048(5) 0.054(5) 0.038(4) -0.010(3) -0.001(4) -0.002(4)
C55 0.044(4) 0.043(4) 0.043(4) 0.000(3) 0.008(3) 0.003(4)
C56 0.038(4) 0.043(4) 0.033(4) -0.005(3) 0.007(3) 0.003(3)
C57 0.070(6) 0.058(5) 0.069(6) -0.015(5) 0.011(5) 0.003(5)
F19 0.085(6) 0.092(8) 0.201(13) 0.075(9) -0.015(8) -0.022(6)
F20 0.083(6) 0.126(7) 0.104(7) -0.049(6) 0.028(5) -0.063(5)
F21 0.065(6) 0.068(5) 0.157(9) -0.043(6) 0.064(6) -0.034(4)
F119 0.085(6) 0.092(8) 0.201(13) 0.075(9) -0.015(8) -0.022(6)
F120 0.083(6) 0.126(7) 0.104(7) -0.049(6) 0.028(5) -0.063(5)
F121 0.065(6) 0.068(5) 0.157(9) -0.043(6) 0.064(6) -0.034(4)
C58 0.062(6) 0.080(7) 0.040(5) -0.023(5) 0.005(4) -0.010(5)
F22 0.095(6) 0.131(7) 0.063(5) -0.038(5) 0.045(4) -0.037(6)
F23 0.132(8) 0.088(6) 0.101(7) -0.035(5) 0.058(6) 0.007(6)
F24 0.175(11) 0.249(16) 0.037(5) 0.034(7) 0.042(5) 0.127(12)
F122 0.095(6) 0.131(7) 0.063(5) -0.038(5) 0.045(4) -0.037(6)
F123 0.132(8) 0.088(6) 0.101(7) -0.035(5) 0.058(6) 0.007(6)
F124 0.175(11) 0.249(16) 0.037(5) 0.034(7) 0.042(5) 0.127(12)

loop_
_atom_type_symbol
_atom_type_description
_atom_type_scat_dispersion_real
_atom_type_scat_dispersion_imag
_atom_type_scat_source
C C 0.0033 0.0016 'International Tables Vol C Tables 4.2.6.8 and 6.1.1.4'
H H 0.0000 0.0000 'International Tables Vol C Tables 4.2.6.8 and 6.1.1.4'
B B 0.0013 0.0007 'International Tables Vol C Tables 4.2.6.8 and 6.1.1.4'
N N 0.0061 0.0033 'International Tables Vol C Tables 4.2.6.8 and 6.1.1.4'
F F 0.0171 0.0103 'International Tables Vol C Tables 4.2.6.8 and 6.1.1.4'
P P 0.1023 0.0942 'International Tables Vol C Tables 4.2.6.8 and 6.1.1.4'
Rh Rh -1.1178 0.9187 'International Tables Vol C Tables 4.2.6.8 and 6.1.1.4'

loop_
_geom_angle_atom_site_label_1
_geom_angle_atom_site_label_2
_geom_angle_atom_site_label_3
_geom_angle
P2 Rh1 P1 163.65(7)
P2 Rh1 B1 92.6(2)
P1 Rh1 B1 103.6(2)
C3 P1 C7 99.5(4)
C3 P1 C11 101.5(3)
C7 P1 C11 102.9(3)
C3 P1 Rh1 118.6(3)
C7 P1 Rh1 113.5(2)
C11 P1 Rh1 118.2(2)
C15 P2 C23 107.0(4)
C15 P2 C19 99.1(3)
C23 P2 C19 108.6(4)
C15 P2 Rh1 115.8(2)
C23 P2 Rh1 110.3(2)
C19 P2 Rh1 115.3(2)
N1 B1 Rh1 125.1(5)
C2 N1 C1 109.8(5)
C2 N1 B1 111.1(6)
C1 N1 B1 111.3(5)
C4 C3 P1 117.4(5)
C3 C4 C5 113.9(7)
C3 C4 C6 109.2(7)
C5 C4 C6 110.1(7)
C8 C7 P1 118.0(5)
C10 C8 C7 114.4(7)
C10 C8 C9 109.2(7)
C7 C8 C9 109.7(7)
C12 C11 P1 121.0(5)
C14 C12 C13 111.0(7)
C14 C12 C11 112.8(6)
C13 C12 C11 108.8(6)
C16 C15 P2 119.3(5)
C17 C16 C15 117.4(8)
C17 C16 C18 110.4(8)
C15 C16 C18 108.9(7)
C20 C19 P2 118.9(5)
C21 C20 C19 120.0(8)
C21 C20 C22 108.5(8)
C19 C20 C22 106.1(7)
C24 C23 P2 122.9(6)
C26 C24 C23 114.2(8)
C26 C24 C25 108.9(8)
C23 C24 C25 110.4(7)
C43 B2 C27 111.3(5)
C43 B2 C35 114.5(5)
C27 B2 C35 103.2(5)
C43 B2 C51 104.1(5)
C27 B2 C51 112.6(6)
C35 B2 C51 111.4(5)
C32 C27 C28 114.7(6)
C32 C27 B2 122.1(6)
C28 C27 B2 122.8(6)
C29 C28 C27 121.9(6)
C30 C29 C28 121.3(6)
C30 C29 C33 122.2(7)
C28 C29 C33 116.4(7)
C31 C30 C29 118.7(7)
C30 C31 C32 121.1(6)
C30 C31 C34 120.5(7)
C32 C31 C34 118.3(7)
C31 C32 C27 122.2(6)
F2 C33 F3 107.9(7)
F2 C33 F1 105.4(8)
F3 C33 F1 105.7(7)
F2 C33 C29 113.4(7)
F3 C33 C29 111.7(8)
F1 C33 C29 112.3(7)
F105 C34 F6 56(3)
F105 C34 F5 131.2(17)
F6 C34 F5 111.8(9)
F105 C34 F4 50(3)
F6 C34 F4 104.4(8)
F5 C34 F4 104.6(7)
F105 C34 F106 111(2)
F6 C34 F106 126.4(16)
F5 C34 F106 33.0(18)
F4 C34 F106 72(2)
F105 C34 F104 102(3)
F6 C34 F104 51.4(17)
F5 C34 F104 64.4(16)
F4 C34 F104 134.8(13)
F106 C34 F104 92.2(19)
F105 C34 C31 118.3(17)
F6 C34 C31 113.8(7)
F5 C34 C31 109.7(7)
F4 C34 C31 112.2(8)
F106 C34 C31 116.7(16)
F104 C34 C31 112.8(12)
C36 C35 C40 115.8(6)
C36 C35 B2 122.3(5)
C40 C35 B2 121.4(5)
C37 C36 C35 123.1(6)
C38 C37 C36 120.4(6)
C38 C37 C41 120.4(6)
C36 C37 C41 119.2(6)
C37 C38 C39 118.6(6)
C40 C39 C38 119.3(6)
C40 C39 C42 121.1(6)
C38 C39 C42 119.4(6)
C35 C40 C39 122.9(6)
F8 C41 F9 107.1(7)
F8 C41 F7 104.3(7)
F9 C41 F7 103.8(6)
F8 C41 C37 113.8(6)
F9 C41 C37 113.9(6)
F7 C41 C37 113.0(6)
F11 C42 F10 106.7(7)
F11 C42 F12 105.7(7)
F10 C42 F12 106.4(6)
F11 C42 C39 112.5(6)
F10 C42 C39 112.2(6)
F12 C42 C39 112.8(7)
C44 C43 C48 116.0(5)
C44 C43 B2 121.9(6)
C48 C43 B2 121.9(6)
C43 C44 C45 122.0(6)
C46 C45 C44 120.8(6)
C46 C45 C49 120.4(6)
C44 C45 C49 118.8(6)
C45 C46 C47 117.7(6)
C48 C47 C46 121.4(6)
C48 C47 C50 120.3(6)
C46 C47 C50 118.3(6)
C47 C48 C43 122.1(6)
F113 C49 F13 122.1(12)
F113 C49 F115 113.6(17)
F13 C49 F115 58.7(11)
F113 C49 F15 35.0(18)
F13 C49 F15 107.1(9)
F115 C49 F15 136.9(10)
F113 C49 F114 106.9(16)
F13 C49 F114 40.1(9)
F115 C49 F114 98.8(14)
F15 C49 F114 76.8(12)
F113 C49 F14 66.3(17)
F13 C49 F14 104.7(9)
F115 C49 F14 53.7(13)
F15 C49 F14 100.5(8)
F114 C49 F14 136.7(10)
F113 C49 C45 118.7(11)
F13 C49 C45 117.0(8)
F115 C49 C45 109.4(10)
F15 C49 C45 112.9(7)
F114 C49 C45 107.3(10)
F14 C49 C45 113.1(7)
F17 C50 F18 105.2(6)
F17 C50 F16 105.4(6)
F18 C50 F16 104.7(6)
F17 C50 C47 113.0(6)
F18 C50 C47 113.4(6)
F16 C50 C47 114.3(6)
C56 C51 C52 115.5(6)
C56 C51 B2 123.1(6)
C52 C51 B2 120.8(6)
C53 C52 C51 122.7(6)
C52 C53 C54 120.4(6)
C52 C53 C57 120.2(7)
C54 C53 C57 119.4(7)
C55 C54 C53 119.1(6)
C54 C55 C56 120.7(7)
C54 C55 C58 119.6(6)
C56 C55 C58 119.7(7)
C55 C56 C51 121.5(6)
F19 C57 F119 129.8(13)
F19 C57 F21 110.3(10)
F119 C57 F21 52(2)
F19 C57 F121 40.2(13)
F119 C57 F121 109.5(17)
F21 C57 F121 130.1(13)
F19 C57 F20 107.1(9)
F119 C57 F20 51(2)
F21 C57 F20 101.6(8)
F121 C57 F20 69.0(14)
F19 C57 F120 58.3(14)
F119 C57 F120 106(2)
F21 C57 F120 58.1(14)
F121 C57 F120 95.7(17)
F20 C57 F120 138.3(11)
F19 C57 C53 112.7(8)
F119 C57 C53 117.4(13)
F21 C57 C53 113.2(7)
F121 C57 C53 115.7(12)
F20 C57 C53 111.3(8)
F120 C57 C53 110.3(10)
F122 C58 F124 113(2)
F122 C58 F24 55(2)
F124 C58 F24 134.2(17)
F122 C58 F22 129.8(15)
F124 C58 F22 41(3)
F24 C58 F22 107.2(10)
F122 C58 F23 52(2)
F124 C58 F23 67(3)
F24 C58 F23 104.8(8)
F22 C58 F23 103.0(8)
F122 C58 F123 105(2)
F124 C58 F123 103(3)
F24 C58 F123 52.4(14)
F22 C58 F123 62.5(16)
F23 C58 F123 138.7(13)
F122 C58 C55 116.0(14)
F124 C58 C55 110.3(15)
F24 C58 C55 114.1(8)
F22 C58 C55 114.0(6)
F23 C58 C55 112.8(8)
F123 C58 C55 108.2(12)

loop_
_geom_bond_atom_site_label_1
_geom_bond_atom_site_label_2
_geom_bond_distance
Rh1 P2 2.3025(17)
Rh1 P1 2.3072(18)
Rh1 B1 2.318(8)
P1 C3 1.833(7)
P1 C7 1.843(8)
P1 C11 1.854(7)
P2 C15 1.828(7)
P2 C23 1.840(8)
P2 C19 1.843(7)
B1 N1 1.595(10)
N1 C2 1.500(8)
N1 C1 1.501(9)
C3 C4 1.512(11)
C4 C5 1.523(11)
C4 C6 1.541(10)
C7 C8 1.520(11)
C8 C10 1.519(11)
C8 C9 1.535(11)
C11 C12 1.543(9)
C12 C14 1.529(11)
C12 C13 1.532(10)
C15 C16 1.511(10)
C16 C17 1.470(13)
C16 C18 1.546(11)
C19 C20 1.532(11)
C20 C21 1.409(12)
C20 C22 1.560(12)
C23 C24 1.506(10)
C24 C26 1.505(12)
C24 C25 1.507(12)
B2 C43 1.627(9)
B2 C27 1.643(10)
B2 C35 1.644(10)
B2 C51 1.651(10)
C27 C32 1.403(8)
C27 C28 1.419(9)
C28 C29 1.391(9)
C29 C30 1.369(10)
C29 C33 1.511(11)
C30 C31 1.359(9)
C31 C32 1.399(9)
C31 C34 1.510(10)
C33 F2 1.306(10)
C33 F3 1.339(9)
C33 F1 1.347(10)
C34 F105 1.22(4)
C34 F6 1.307(11)
C34 F5 1.310(10)
C34 F4 1.327(10)
C34 F106 1.36(4)
C34 F104 1.42(3)
C35 C36 1.383(8)
C35 C40 1.388(8)
C36 C37 1.381(8)
C37 C38 1.381(9)
C37 C41 1.486(9)
C38 C39 1.398(9)
C39 C40 1.396(9)
C39 C42 1.484(9)
C41 F8 1.302(8)
C41 F9 1.333(8)
C41 F7 1.342(8)
C42 F11 1.311(9)
C42 F10 1.318(8)
C42 F12 1.324(9)
C43 C44 1.386(8)
C43 C48 1.408(8)
C44 C45 1.403(9)
C45 C46 1.377(9)
C45 C49 1.496(10)
C46 C47 1.393(9)
F13 C49 1.286(10)
F14 C49 1.373(12)
F15 C49 1.320(12)
F113 C49 1.23(2)
F114 C49 1.37(2)
F115 C49 1.293(18)
C47 C48 1.370(8)
C47 C50 1.488(9)
F16 C50 1.341(8)
F17 C50 1.332(8)
F18 C50 1.340(8)
C51 C56 1.401(9)
C51 C52 1.402(9)
C52 C53 1.369(9)
C53 C54 1.373(10)
C53 C57 1.496(11)
C54 C55 1.371(10)
C55 C56 1.388(9)
C55 C58 1.498(10)
C57 F19 1.266(11)
C57 F119 1.27(3)
C57 F21 1.290(11)
C57 F121 1.30(3)
C57 F20 1.391(11)
C57 F120 1.41(2)
C58 F122 1.22(3)
C58 F124 1.23(4)
C58 F24 1.278(11)
C58 F22 1.310(11)
C58 F23 1.349(11)
C58 F123 1.39(3)

loop_
_platon_squeeze_void_nr
_platon_squeeze_void_average_x
_platon_squeeze_void_average_y
_platon_squeeze_void_average_z
_platon_squeeze_void_volume
_platon_squeeze_void_count_electrons
_platon_squeeze_void_content
1 0.500 0.033 0.250 164 -5 ' '
2 0.500 -0.033 0.750 164 -5 ' '
3 0.840 0.031 0.589 9 0 ' '
4 0.160 0.031 0.911 9 0 ' '
5 0.303 0.206 0.037 15 0 ' '
6 0.697 0.206 0.463 15 0 ' '
7 0.803 0.294 0.537 15 0 ' '
8 0.197 0.294 0.963 15 0 ' '
9 0.000 0.467 0.750 164 -5 ' '
10 0.000 0.533 0.250 164 -5 ' '
11 0.340 0.469 0.089 9 0 ' '
12 0.660 0.469 0.411 9 0 ' '
13 0.340 0.531 0.589 9 0 ' '
14 0.660 0.531 0.911 9 0 ' '
15 0.803 0.706 0.037 15 0 ' '
16 0.197 0.706 0.463 15 0 ' '
17 0.303 0.794 0.537 15 0 ' '
18 0.697 0.794 0.963 15 0 ' '
19 0.840 0.969 0.089 9 0 ' '
20 0.160 0.969 0.411 9 0 ' '
